data_1556481
loop_
_publ_author_name
'Koch, A.'
'Krieck, S.'
'Gorls, H.'
'Westerhausen, M.'

_publ_section_title
;
 Reduction of Bromo- and Iodo-2,6-bis(diphenylphosphanylmethyl)benzene
 with Magnesium and Calcium
;
_journal_name_full Inorganics
_journal_page_first 39
_journal_paper_doi 10.3390/inorganics4040039
_journal_volume 4
_journal_year 2016
_chemical_formula_moiety 'C48 H68 Ca2 I2 O10 P2, 2(C4 H10 O)'
_chemical_formula_sum 'C56 H88 Ca2 I2 O12 P2'
_chemical_formula_weight 1349.16
_space_group_IT_number 14
_space_group_name_Hall '-P 2yn'
_space_group_name_H-M_alt 'P 1 21/n 1'
_symmetry_cell_setting monoclinic
_symmetry_space_group_name_Hall '-P 2yn'
_symmetry_space_group_name_H-M 'P 1 21/n 1'
_atom_sites_solution_hydrogens geom
_atom_sites_solution_primary direct
_atom_sites_solution_secondary difmap
_cell_angle_alpha 90
_cell_angle_beta 103.851(1)
_cell_angle_gamma 90
_cell_formula_units_Z 2
_cell_length_a 12.3778(3)
_cell_length_b 17.8753(4)
_cell_length_c 14.3016(3)
_cell_measurement_reflns_used 17438
_cell_measurement_temperature 133(2)
_cell_measurement_theta_max 27.50
_cell_measurement_theta_min 2.49
_cell_volume 3072.31(12)
_computing_cell_refinement DENZO
_computing_data_collection COLLECT
_computing_data_reduction DENZO
_computing_molecular_graphics SHELXTL/PC
_computing_publication_material SHELXL-97
_computing_structure_refinement 'SHELXL-97 (Sheldrick, 2008)'
_computing_structure_solution 'SHELXS-97 (Sheldrick, 2008)'
_diffrn_ambient_temperature 133(2)
_diffrn_measured_fraction_theta_full 0.991
_diffrn_measured_fraction_theta_max 0.991
_diffrn_measurement_device_type KappaCCD
_diffrn_measurement_method 'phi- + omega-scan'
_diffrn_radiation_monochromator graphite
_diffrn_radiation_source 'fine-focus sealed tube'
_diffrn_radiation_type MoK\a
_diffrn_radiation_wavelength 0.71073
_diffrn_reflns_av_R_equivalents 0.0214
_diffrn_reflns_av_sigmaI/netI 0.0243
_diffrn_reflns_limit_h_max 15
_diffrn_reflns_limit_h_min -16
_diffrn_reflns_limit_k_max 17
_diffrn_reflns_limit_k_min -23
_diffrn_reflns_limit_l_max 14
_diffrn_reflns_limit_l_min -18
_diffrn_reflns_number 17438
_diffrn_reflns_theta_full 27.50
_diffrn_reflns_theta_max 27.50
_diffrn_reflns_theta_min 2.49
_exptl_absorpt_coefficient_mu 1.299
_exptl_absorpt_correction_T_max 0.7456
_exptl_absorpt_correction_T_min 0.6755
_exptl_absorpt_correction_type multi-scan
_exptl_absorpt_process_details 'SADABS, Bruker-AXS, 2002'
_exptl_crystal_colour colourless
_exptl_crystal_density_diffrn 1.458
_exptl_crystal_density_method 'not measured'
_exptl_crystal_description prism
_exptl_crystal_F_000 1392
_exptl_crystal_size_max 0.045
_exptl_crystal_size_mid 0.034
_exptl_crystal_size_min 0.032
_refine_diff_density_max 2.123
_refine_diff_density_min -1.078
_refine_diff_density_rms 0.141
_refine_ls_extinction_method none
_refine_ls_goodness_of_fit_ref 1.062
_refine_ls_hydrogen_treatment constr
_refine_ls_matrix_type full
_refine_ls_number_parameters 275
_refine_ls_number_reflns 6997
_refine_ls_number_restraints 0
_refine_ls_restrained_S_all 1.062
_refine_ls_R_factor_all 0.0767
_refine_ls_R_factor_gt 0.0701
_refine_ls_shift/su_max 0.005
_refine_ls_shift/su_mean 0.000
_refine_ls_structure_factor_coef Fsqd
_refine_ls_weighting_details 'calc w=1/[\s^2^(Fo^2^)+(0.0881P)^2^+17.9786P] where P=(Fo^2^+2Fc^2^)/3'
_refine_ls_weighting_scheme calc
_refine_ls_wR_factor_gt 0.1856
_refine_ls_wR_factor_ref 0.1914
_reflns_number_gt 6320
_reflns_number_total 6997
_reflns_threshold_expression >2sigma(I)
_cod_data_source_file inorganics-2016-4-39.cif
_cod_data_source_block FO5524
_cod_original_sg_symbol_H-M 'P 21/n'
_cod_database_code 1556481

loop_
_symmetry_equiv_pos_as_xyz
'x, y, z'
'-x+1/2, y+1/2, -z+1/2'
'-x, -y, -z'
'x-1/2, -y-1/2, z-1/2'

loop_
_atom_site_label
_atom_site_type_symbol
_atom_site_fract_x
_atom_site_fract_y
_atom_site_fract_z
_atom_site_U_iso_or_equiv
_atom_site_adp_type
_atom_site_occupancy
_atom_site_symmetry_multiplicity
_atom_site_calc_flag
_atom_site_refinement_flags
_atom_site_disorder_assembly
_atom_site_disorder_group
Ca1 Ca 0.86012(8) 0.39544(6) 0.55944(7) 0.0309(2) Uani 1 1 d . . .
I1 I 0.67529(3) 0.28479(2) 0.44118(3) 0.04098(15) Uani 1 1 d . . .
P1 P 0.92729(11) 0.46964(8) 0.33843(9) 0.0334(3) Uani 1 1 d . . .
O1 O 0.9143(3) 0.4310(2) 0.4285(3) 0.0379(8) Uani 1 1 d . . .
O2 O 1.0186(3) 0.5262(3) 0.3450(3) 0.0426(9) Uani 1 1 d . . .
O3 O 0.9910(4) 0.2965(3) 0.5919(4) 0.0578(12) Uani 1 1 d . . .
O4 O 0.8135(4) 0.3513(3) 0.7035(3) 0.0511(11) Uani 1 1 d . . .
O5 O 0.7258(4) 0.4916(2) 0.5592(3) 0.0463(10) Uani 1 1 d . . .
C1 C 0.9447(4) 0.3973(3) 0.2546(4) 0.0342(11) Uani 1 1 d . . .
C2 C 1.0004(6) 0.4110(4) 0.1840(5) 0.0533(16) Uani 1 1 d . . .
H2A H 1.0326 0.4588 0.1800 0.064 Uiso 1 1 calc R . .
C3 C 1.0103(6) 0.3548(5) 0.1177(5) 0.0605(19) Uani 1 1 d . . .
H3A H 1.0488 0.3651 0.0690 0.073 Uiso 1 1 calc R . .
C4 C 0.9657(6) 0.2865(4) 0.1225(5) 0.0480(15) Uani 1 1 d . . .
H4A H 0.9737 0.2487 0.0779 0.058 Uiso 1 1 calc R . .
C5 C 0.9092(7) 0.2716(4) 0.1913(5) 0.0580(18) Uani 1 1 d . . .
H5A H 0.8766 0.2237 0.1939 0.070 Uiso 1 1 calc R . .
C6 C 0.8991(6) 0.3265(4) 0.2579(5) 0.0505(15) Uani 1 1 d . . .
H6A H 0.8605 0.3154 0.3062 0.061 Uiso 1 1 calc R . .
C7 C 0.7964(5) 0.5143(3) 0.2844(4) 0.0354(11) Uani 1 1 d . . .
C8 C 0.6965(5) 0.4806(4) 0.2875(5) 0.0426(13) Uani 1 1 d . . .
H8A H 0.6968 0.4332 0.3177 0.051 Uiso 1 1 calc R . .
C9 C 0.5971(5) 0.5150(4) 0.2476(5) 0.0531(16) Uani 1 1 d . . .
H9A H 0.5291 0.4922 0.2518 0.064 Uiso 1 1 calc R . .
C10 C 0.5960(7) 0.5841(5) 0.2005(6) 0.065(2) Uani 1 1 d . . .
H10A H 0.5269 0.6073 0.1719 0.079 Uiso 1 1 calc R . .
C11 C 0.6945(7) 0.6185(4) 0.1953(6) 0.065(2) Uani 1 1 d . . .
H11A H 0.6935 0.6650 0.1629 0.078 Uiso 1 1 calc R . .
C12 C 0.7948(6) 0.5843(3) 0.2383(5) 0.0483(14) Uani 1 1 d . . .
H12A H 0.8629 0.6082 0.2366 0.058 Uiso 1 1 calc R . .
C13 C 1.0839(7) 0.2945(5) 0.5491(8) 0.069(2) Uani 1 1 d . . .
H13A H 1.1498 0.3178 0.5925 0.083 Uiso 1 1 calc R . .
H13B H 1.0668 0.3221 0.4873 0.083 Uiso 1 1 calc R . .
C14 C 1.1055(11) 0.2151(6) 0.5331(9) 0.095(3) Uani 1 1 d . . .
H14A H 1.1850 0.2063 0.5353 0.114 Uiso 1 1 calc R . .
H14B H 1.0595 0.1973 0.4706 0.114 Uiso 1 1 calc R . .
C15 C 1.0724(11) 0.1782(6) 0.6153(10) 0.102(4) Uani 1 1 d . . .
H15A H 1.0460 0.1266 0.5980 0.122 Uiso 1 1 calc R . .
H15B H 1.1361 0.1762 0.6724 0.122 Uiso 1 1 calc R . .
C16 C 0.9814(10) 0.2250(5) 0.6352(9) 0.088(3) Uani 1 1 d . . .
H16A H 0.9080 0.2022 0.6067 0.106 Uiso 1 1 calc R . .
H16B H 0.9896 0.2305 0.7055 0.106 Uiso 1 1 calc R . .
C17 C 0.7140(7) 0.3125(6) 0.7126(6) 0.077(3) Uani 1 1 d . B .
H17A H 0.6490 0.3462 0.6932 0.093 Uiso 1 1 calc R A 1
H17B H 0.7013 0.2685 0.6694 0.093 Uiso 1 1 calc R A 1
C18 C 0.7249(16) 0.2904(10) 0.8042(14) 0.150(6) Uiso 1 1 d . B 1
H18A H 0.7035 0.2371 0.8058 0.181 Uiso 1 1 calc R B 1
H18B H 0.6756 0.3204 0.8348 0.181 Uiso 1 1 calc R B 1
C19 C 0.8439(8) 0.3007(6) 0.8575(7) 0.075(2) Uiso 1 1 d . B 1
H19A H 0.8862 0.2534 0.8605 0.090 Uiso 1 1 calc R B 1
H19B H 0.8494 0.3192 0.9237 0.090 Uiso 1 1 calc R B 1
C20 C 0.8850(7) 0.3585(5) 0.7972(6) 0.0622(18) Uiso 1 1 d . B 1
H20A H 0.8799 0.4094 0.8231 0.075 Uiso 1 1 calc R B 1
H20B H 0.9633 0.3486 0.7958 0.075 Uiso 1 1 calc R B 1
C21 C 0.6610(17) 0.5036(13) 0.6247(15) 0.172(7) Uiso 1 1 d . B .
H21A H 0.7060 0.4966 0.6913 0.207 Uiso 1 1 calc R . .
H21B H 0.5980 0.4680 0.6131 0.207 Uiso 1 1 calc R . .
C22 C 0.618(2) 0.5840(15) 0.6103(19) 0.223(11) Uiso 1 1 d . . .
H22A H 0.6500 0.6155 0.6671 0.268 Uiso 1 1 calc R B .
H22B H 0.5357 0.5859 0.5969 0.268 Uiso 1 1 calc R . .
C23 C 0.6621(14) 0.6096(10) 0.5173(12) 0.141(5) Uiso 1 1 d . B .
H23A H 0.6084 0.5978 0.4558 0.169 Uiso 1 1 calc R . .
H23B H 0.6821 0.6633 0.5192 0.169 Uiso 1 1 calc R . .
C24 C 0.7548(9) 0.5633(6) 0.5345(8) 0.086(3) Uiso 1 1 d . B .
H24A H 0.8137 0.5842 0.5875 0.104 Uiso 1 1 calc R . .
H24B H 0.7844 0.5606 0.4761 0.104 Uiso 1 1 calc R . .
O1T O 0.2564(11) 0.5310(8) -0.0196(10) 0.169(5) Uiso 1 1 d . . .
H1TA H 0.2499 0.5299 -0.0900 0.203 Uiso 1 1 calc R . .
H1TB H 0.2486 0.5831 0.0014 0.203 Uiso 1 1 calc R . .
C1T C 0.1748(9) 0.4788(6) 0.0100(8) 0.087(3) Uiso 1 1 d . . .
H1TC H 0.1446 0.4415 -0.0407 0.104 Uiso 1 1 calc R . .
H1TD H 0.1128 0.5064 0.0269 0.104 Uiso 1 1 calc R . .
C2T C 0.2540(15) 0.4415(10) 0.1014(13) 0.144(6) Uiso 1 1 d . . .
H2TA H 0.2180 0.4426 0.1562 0.173 Uiso 1 1 calc R . .
H2TB H 0.2679 0.3886 0.0873 0.173 Uiso 1 1 calc R . .
C3T C 0.3431(10) 0.4760(7) 0.1228(9) 0.099(3) Uiso 1 1 d . . .
H3TA H 0.4040 0.4437 0.1585 0.118 Uiso 1 1 calc R . .
H3TB H 0.3372 0.5207 0.1622 0.118 Uiso 1 1 calc R . .
C4T C 0.3601(15) 0.4960(11) 0.0347(13) 0.148(6) Uiso 1 1 d . . .
H4TA H 0.3777 0.4514 0.0002 0.178 Uiso 1 1 calc R . .
H4TB H 0.4228 0.5317 0.0428 0.178 Uiso 1 1 calc R . .

loop_
_atom_site_aniso_label
_atom_site_aniso_U_11
_atom_site_aniso_U_22
_atom_site_aniso_U_33
_atom_site_aniso_U_23
_atom_site_aniso_U_13
_atom_site_aniso_U_12
Ca1 0.0288(5) 0.0348(5) 0.0304(5) -0.0047(4) 0.0092(4) -0.0047(4)
I1 0.0454(2) 0.0379(2) 0.0392(2) -0.00618(14) 0.00912(16) -0.00996(15)
P1 0.0328(6) 0.0405(7) 0.0281(6) -0.0083(5) 0.0099(5) -0.0088(5)
O1 0.038(2) 0.048(2) 0.0299(18) -0.0084(16) 0.0128(15) -0.0078(17)
O2 0.041(2) 0.056(3) 0.0330(19) -0.0098(18) 0.0133(16) -0.0192(19)
O3 0.045(3) 0.048(3) 0.080(4) 0.011(2) 0.015(2) 0.008(2)
O4 0.043(2) 0.075(3) 0.033(2) 0.004(2) 0.0049(17) -0.020(2)
O5 0.043(2) 0.044(2) 0.057(3) -0.008(2) 0.0210(19) -0.0010(18)
C1 0.028(2) 0.046(3) 0.028(2) -0.006(2) 0.0049(18) -0.002(2)
C2 0.055(4) 0.059(4) 0.054(4) -0.014(3) 0.030(3) -0.015(3)
C3 0.058(4) 0.081(5) 0.053(4) -0.021(4) 0.032(3) -0.005(4)
C4 0.050(3) 0.052(4) 0.039(3) -0.011(3) 0.004(3) 0.013(3)
C5 0.086(5) 0.043(3) 0.047(4) -0.007(3) 0.019(4) 0.002(3)
C6 0.068(4) 0.047(4) 0.038(3) -0.007(3) 0.017(3) -0.005(3)
C7 0.041(3) 0.031(3) 0.037(3) -0.007(2) 0.015(2) -0.005(2)
C8 0.036(3) 0.043(3) 0.048(3) 0.001(3) 0.009(2) -0.004(2)
C9 0.035(3) 0.061(4) 0.064(4) 0.006(3) 0.012(3) 0.001(3)
C10 0.050(4) 0.065(5) 0.081(5) 0.015(4) 0.015(4) 0.021(4)
C11 0.075(5) 0.047(4) 0.082(5) 0.016(4) 0.037(4) 0.012(4)
C12 0.053(4) 0.035(3) 0.062(4) 0.000(3) 0.026(3) -0.003(3)
C13 0.058(4) 0.057(5) 0.094(6) 0.004(4) 0.023(4) 0.010(4)
C14 0.118(9) 0.069(6) 0.101(8) -0.015(5) 0.033(7) 0.025(6)
C15 0.125(10) 0.060(6) 0.123(9) 0.029(6) 0.037(8) 0.035(6)
C16 0.093(7) 0.067(6) 0.108(8) 0.039(5) 0.028(6) 0.024(5)
C17 0.057(4) 0.120(8) 0.050(4) 0.022(5) 0.003(3) -0.043(5)

loop_
_atom_type_symbol
_atom_type_description
_atom_type_scat_dispersion_real
_atom_type_scat_dispersion_imag
_atom_type_scat_source
C C 0.0033 0.0016 'International Tables Vol C Tables 4.2.6.8 and 6.1.1.4'
H H 0.0000 0.0000 'International Tables Vol C Tables 4.2.6.8 and 6.1.1.4'
O O 0.0106 0.0060 'International Tables Vol C Tables 4.2.6.8 and 6.1.1.4'
P P 0.1023 0.0942 'International Tables Vol C Tables 4.2.6.8 and 6.1.1.4'
Ca Ca 0.2262 0.3064 'International Tables Vol C Tables 4.2.6.8 and 6.1.1.4'
I I -0.4742 1.8119 'International Tables Vol C Tables 4.2.6.8 and 6.1.1.4'

loop_
_geom_angle_atom_site_label_1
_geom_angle_atom_site_label_2
_geom_angle_atom_site_label_3
_geom_angle
_geom_angle_site_symmetry_1
_geom_angle_site_symmetry_3
O1 Ca1 O2 92.39(14) . 3_766
O1 Ca1 O3 92.76(18) . .
O2 Ca1 O3 91.15(18) 3_766 .
O1 Ca1 O5 98.22(16) . .
O2 Ca1 O5 85.19(16) 3_766 .
O3 Ca1 O5 168.55(19) . .
O1 Ca1 O4 175.82(17) . .
O2 Ca1 O4 86.91(15) 3_766 .
O3 Ca1 O4 83.13(19) . .
O5 Ca1 O4 85.83(17) . .
O1 Ca1 I1 93.05(10) . .
O2 Ca1 I1 174.18(11) 3_766 .
O3 Ca1 I1 90.64(13) . .
O5 Ca1 I1 92.00(11) . .
O4 Ca1 I1 87.81(11) . .
O2 P1 O1 119.3(2) . .
O2 P1 C7 108.3(3) . .
O1 P1 C7 107.5(2) . .
O2 P1 C1 108.3(2) . .
O1 P1 C1 107.1(3) . .
C7 P1 C1 105.6(2) . .
P1 O1 Ca1 165.2(3) . .
P1 O2 Ca1 146.7(2) . 3_766
C13 O3 C16 108.8(6) . .
C13 O3 Ca1 121.3(5) . .
C16 O3 Ca1 128.6(5) . .
C20 O4 C17 108.0(5) . .
C20 O4 Ca1 123.7(4) . .
C17 O4 Ca1 128.3(4) . .
C21 O5 C24 104.7(11) . .
C21 O5 Ca1 128.7(10) . .
C24 O5 Ca1 116.0(5) . .
C2 C1 C6 117.7(6) . .
C2 C1 P1 121.3(5) . .
C6 C1 P1 120.9(4) . .
C1 C2 C3 120.6(7) . .
C1 C2 H2A 119.7 . .
C3 C2 H2A 119.7 . .
C4 C3 C2 120.6(6) . .
C4 C3 H3A 119.7 . .
C2 C3 H3A 119.7 . .
C3 C4 C5 120.0(6) . .
C3 C4 H4A 120.0 . .
C5 C4 H4A 120.0 . .
C4 C5 C6 120.1(7) . .
C4 C5 H5A 120.0 . .
C6 C5 H5A 120.0 . .
C1 C6 C5 120.9(6) . .
C1 C6 H6A 119.5 . .
C5 C6 H6A 119.5 . .
C8 C7 C12 119.2(6) . .
C8 C7 P1 120.7(5) . .
C12 C7 P1 120.2(4) . .
C9 C8 C7 120.7(6) . .
C9 C8 H8A 119.7 . .
C7 C8 H8A 119.7 . .
C8 C9 C10 119.9(6) . .
C8 C9 H9A 120.0 . .
C10 C9 H9A 120.0 . .
C11 C10 C9 120.6(7) . .
C11 C10 H10A 119.7 . .
C9 C10 H10A 119.7 . .
C10 C11 C12 119.2(7) . .
C10 C11 H11A 120.4 . .
C12 C11 H11A 120.4 . .
C11 C12 C7 120.5(6) . .
C11 C12 H12A 119.7 . .
C7 C12 H12A 119.7 . .
O3 C13 C14 106.6(8) . .
O3 C13 H13A 110.4 . .
C14 C13 H13A 110.4 . .
O3 C13 H13B 110.4 . .
C14 C13 H13B 110.4 . .
H13A C13 H13B 108.6 . .
C13 C14 C15 102.2(9) . .
C13 C14 H14A 111.3 . .
C15 C14 H14A 111.3 . .
C13 C14 H14B 111.3 . .
C15 C14 H14B 111.3 . .
H14A C14 H14B 109.2 . .
C16 C15 C14 105.4(8) . .
C16 C15 H15A 110.7 . .
C14 C15 H15A 110.7 . .
C16 C15 H15B 110.7 . .
C14 C15 H15B 110.7 . .
H15A C15 H15B 108.8 . .
O3 C16 C15 105.8(9) . .
O3 C16 H16A 110.6 . .
C15 C16 H16A 110.6 . .
O3 C16 H16B 110.6 . .
C15 C16 H16B 110.6 . .
H16A C16 H16B 108.7 . .
C18 C17 O4 109.9(10) . .
C18 C17 H17A 109.7 . .
O4 C17 H17A 109.7 . .
C18 C17 H17B 109.7 . .
O4 C17 H17B 109.7 . .
H17A C17 H17B 108.2 . .
C17 C18 C19 108.4(14) . .
C17 C18 H18A 110.0 . .
C19 C18 H18A 110.0 . .
C17 C18 H18B 110.0 . .
C19 C18 H18B 110.0 . .
H18A C18 H18B 108.4 . .
C18 C19 C20 102.6(10) . .
C18 C19 H19A 111.2 . .
C20 C19 H19A 111.2 . .
C18 C19 H19B 111.2 . .
C20 C19 H19B 111.2 . .
H19A C19 H19B 109.2 . .
O4 C20 C19 104.8(7) . .
O4 C20 H20A 110.8 . .
C19 C20 H20A 110.8 . .
O4 C20 H20B 110.8 . .
C19 C20 H20B 110.8 . .
H20A C20 H20B 108.9 . .
O5 C21 C22 107.1(18) . .
O5 C21 H21A 110.3 . .
C22 C21 H21A 110.3 . .
O5 C21 H21B 110.3 . .
C22 C21 H21B 110.3 . .
H21A C21 H21B 108.6 . .
C21 C22 C23 101.6(19) . .
C21 C22 H22A 111.5 . .
C23 C22 H22A 111.5 . .
C21 C22 H22B 111.5 . .
C23 C22 H22B 111.5 . .
H22A C22 H22B 109.3 . .
C24 C23 C22 96.6(15) . .
C24 C23 H23A 112.4 . .
C22 C23 H23A 112.4 . .
C24 C23 H23B 112.4 . .
C22 C23 H23B 112.5 . .
H23A C23 H23B 110.0 . .
C23 C24 O5 109.8(11) . .
C23 C24 H24A 109.7 . .
O5 C24 H24A 109.7 . .
C23 C24 H24B 109.7 . .
O5 C24 H24B 109.7 . .
H24A C24 H24B 108.2 . .
C4T O1T C1T 98.4(12) . .
C4T O1T H1TA 112.1 . .
C1T O1T H1TA 112.1 . .
C4T O1T H1TB 112.1 . .
C1T O1T H1TB 112.1 . .
H1TA O1T H1TB 109.7 . .
O1T C1T C2T 99.7(11) . .
O1T C1T H1TC 111.8 . .
C2T C1T H1TC 111.8 . .
O1T C1T H1TD 111.8 . .
C2T C1T H1TD 111.8 . .
H1TC C1T H1TD 109.5 . .
C3T C2T C1T 109.5(15) . .
C3T C2T H2TA 109.8 . .
C1T C2T H2TA 109.8 . .
C3T C2T H2TB 109.8 . .
C1T C2T H2TB 109.8 . .
H2TA C2T H2TB 108.2 . .
C2T C3T C4T 103.1(14) . .
C2T C3T H3TA 111.1 . .
C4T C3T H3TA 111.1 . .
C2T C3T H3TB 111.1 . .
C4T C3T H3TB 111.1 . .
H3TA C3T H3TB 109.1 . .
C3T C4T O1T 106.8(15) . .
C3T C4T H4TA 110.4 . .
O1T C4T H4TA 110.4 . .
C3T C4T H4TB 110.4 . .
O1T C4T H4TB 110.4 . .
H4TA C4T H4TB 108.6 . .

loop_
_geom_bond_atom_site_label_1
_geom_bond_atom_site_label_2
_geom_bond_distance
_geom_bond_site_symmetry_2
Ca1 O1 2.227(4) .
Ca1 O2 2.259(4) 3_766
Ca1 O3 2.368(5) .
Ca1 O5 2.390(4) .
Ca1 O4 2.402(4) .
Ca1 I1 3.1865(10) .
P1 O2 1.503(4) .
P1 O1 1.504(4) .
P1 C7 1.805(6) .
P1 C1 1.810(5) .
O2 Ca1 2.259(4) 3_766
O3 C13 1.426(10) .
O3 C16 1.438(10) .
O4 C20 1.425(9) .
O4 C17 1.445(8) .
O5 C21 1.39(2) .
O5 C24 1.401(11) .
C1 C2 1.373(8) .
C1 C6 1.393(9) .
C2 C3 1.407(9) .
C2 H2A 0.9500 .
C3 C4 1.349(11) .
C3 H3A 0.9500 .
C4 C5 1.364(10) .
C4 H4A 0.9500 .
C5 C6 1.394(9) .
C5 H5A 0.9500 .
C6 H6A 0.9500 .
C7 C8 1.387(8) .
C7 C12 1.412(8) .
C8 C9 1.371(9) .
C8 H8A 0.9500 .
C9 C10 1.405(11) .
C9 H9A 0.9500 .
C10 C11 1.383(12) .
C10 H10A 0.9500 .
C11 C12 1.389(11) .
C11 H11A 0.9500 .
C12 H12A 0.9500 .
C13 C14 1.472(12) .
C13 H13A 0.9900 .
C13 H13B 0.9900 .
C14 C15 1.488(16) .
C14 H14A 0.9900 .
C14 H14B 0.9900 .
C15 C16 1.485(14) .
C15 H15A 0.9900 .
C15 H15B 0.9900 .
C16 H16A 0.9900 .
C16 H16B 0.9900 .
C17 C18 1.344(19) .
C17 H17A 0.9900 .
C17 H17B 0.9900 .
C18 C19 1.50(2) .
C18 H18A 0.9900 .
C18 H18B 0.9900 .
C19 C20 1.510(12) .
C19 H19A 0.9900 .
C19 H19B 0.9900 .
C20 H20A 0.9900 .
C20 H20B 0.9900 .
C21 C22 1.53(3) .
C21 H21A 0.9900 .
C21 H21B 0.9900 .
C22 C23 1.62(3) .
C22 H22A 0.9900 .
C22 H22B 0.9900 .
C23 C24 1.388(18) .
C23 H23A 0.9900 .
C23 H23B 0.9900 .
C24 H24A 0.9900 .
C24 H24B 0.9900 .
O1T C4T 1.471(19) .
O1T C1T 1.508(15) .
O1T H1TA 0.9900 .
O1T H1TB 0.9900 .
C1T C2T 1.581(19) .
C1T H1TC 0.9900 .
C1T H1TD 0.9900 .
C2T C3T 1.237(18) .
C2T H2TA 0.9900 .
C2T H2TB 0.9900 .
C3T C4T 1.37(2) .
C3T H3TA 0.9900 .
C3T H3TB 0.9900 .
C4T H4TA 0.9900 .
C4T H4TB 0.9900 .
